data_7005085
loop_
_publ_author_name
'Kennedy, Frazer'
'Shavaleev, Nail M.'
'Koullourou, Thelma'
'Bell, Zo\"e R'
'Jeffery, John C.'
'Faulkner, Stephen'
'Ward, Michael D.'

_publ_section_title
;
 Sensitised near-infrared luminescence from lanthanide(III) centres
 using Re(I) and Pt(II) diimine complexes as energy donors in d-f
 dinuclear complexes based on 2,3-bis(2-pyridyl)pyrazine.
;
_journal_issue 15
_journal_name_full 'Dalton transactions (Cambridge, England : 2003)'
_journal_page_first 1492
_journal_page_last 1499
_journal_paper_doi 10.1039/b616423d
_journal_year 2007
_chemical_formula_sum 'C41 H22 Cl F9 Gd N4 O9 Re S3'
_chemical_formula_weight 1360.71
_chemical_name_systematic
;
?
;
_space_group_IT_number 14
_symmetry_cell_setting monoclinic
_symmetry_space_group_name_Hall '-P 2ybc'
_symmetry_space_group_name_H-M 'P 1 21/c 1'
_atom_sites_solution_hydrogens geom
_atom_sites_solution_primary direct
_atom_sites_solution_secondary difmap
_audit_creation_method SHELXL-97
_cell_angle_alpha 90.00
_cell_angle_beta 101.26(4)
_cell_angle_gamma 90.00
_cell_formula_units_Z 4
_cell_length_a 8.849(4)
_cell_length_b 38.843(11)
_cell_length_c 13.404(5)
_cell_measurement_temperature 173(2)
_cell_volume 4519(3)
_computing_structure_refinement 'SHELXL-97 (Sheldrick, 1997)'
_computing_structure_solution 'SHELXS-97 (Sheldrick, 1990)'
_diffrn_ambient_temperature 173(2)
_diffrn_measured_fraction_theta_full 0.993
_diffrn_measured_fraction_theta_max 0.993
_diffrn_measurement_device_type 'Siemens SMART area detector'
_diffrn_measurement_method '\w rotation with narrow frames'
_diffrn_radiation_monochromator graphite
_diffrn_radiation_source 'fine-focus sealed tube'
_diffrn_radiation_type MoK\a
_diffrn_radiation_wavelength 0.71073
_diffrn_reflns_av_R_equivalents 0.0428
_diffrn_reflns_av_sigmaI/netI 0.0522
_diffrn_reflns_limit_h_max 10
_diffrn_reflns_limit_h_min -11
_diffrn_reflns_limit_k_max 50
_diffrn_reflns_limit_k_min -38
_diffrn_reflns_limit_l_max 17
_diffrn_reflns_limit_l_min -16
_diffrn_reflns_number 28948
_diffrn_reflns_theta_full 27.53
_diffrn_reflns_theta_max 27.53
_diffrn_reflns_theta_min 2.10
_exptl_absorpt_coefficient_mu 4.426
_exptl_absorpt_correction_T_max 0.51
_exptl_absorpt_correction_T_min 0.12
_exptl_absorpt_correction_type 'Empirical, pseudo-azimuthal scan (SADABS)'
_exptl_crystal_colour orange
_exptl_crystal_density_diffrn 2.000
_exptl_crystal_density_method 'not measured'
_exptl_crystal_description block
_exptl_crystal_F_000 2612
_exptl_crystal_size_max 0.5
_exptl_crystal_size_mid 0.2
_exptl_crystal_size_min 0.15
_refine_diff_density_max 1.326
_refine_diff_density_min -1.033
_refine_diff_density_rms 0.127
_refine_ls_extinction_method none
_refine_ls_goodness_of_fit_ref 1.030
_refine_ls_hydrogen_treatment constr
_refine_ls_matrix_type full
_refine_ls_number_parameters 622
_refine_ls_number_reflns 10353
_refine_ls_number_restraints 0
_refine_ls_restrained_S_all 1.030
_refine_ls_R_factor_all 0.0516
_refine_ls_R_factor_gt 0.0342
_refine_ls_shift/su_max 0.002
_refine_ls_shift/su_mean 0.000
_refine_ls_structure_factor_coef Fsqd
_refine_ls_weighting_details 'calc w=1/[\s^2^(Fo^2^)+(0.0314P)^2^+2.7290P] where P=(Fo^2^+2Fc^2^)/3'
_refine_ls_weighting_scheme calc
_refine_ls_wR_factor_gt 0.0730
_refine_ls_wR_factor_ref 0.0782
_reflns_number_gt 8086
_reflns_number_total 10353
_reflns_threshold_expression >2sigma(I)
_cod_data_source_file b616423d.txt
_cod_data_source_block luckys
_cod_original_sg_symbol_H-M P2(1)/c
_cod_database_code 7005085

loop_
_symmetry_equiv_pos_as_xyz
'x, y, z'
'-x, y+1/2, -z+1/2'
'-x, -y, -z'
'x, -y-1/2, z-1/2'

loop_
_atom_site_label
_atom_site_type_symbol
_atom_site_fract_x
_atom_site_fract_y
_atom_site_fract_z
_atom_site_U_iso_or_equiv
_atom_site_adp_type
_atom_site_occupancy
_atom_site_symmetry_multiplicity
_atom_site_calc_flag
_atom_site_refinement_flags
_atom_site_disorder_assembly
_atom_site_disorder_group
Gd1 Gd 0.17044(3) 0.332320(5) 0.257361(15) 0.02366(6) Uani 1 1 d . . .
Re1 Re 0.33834(2) 0.457492(4) 0.680883(13) 0.02522(6) Uani 1 1 d . . .
Cl1 Cl 0.13973(15) 0.42625(3) 0.75015(9) 0.0404(3) Uani 1 1 d . . .
F421 F -0.1492(5) 0.23656(9) 0.0558(3) 0.0708(11) Uani 1 1 d . . .
F422 F -0.1214(4) 0.22228(8) 0.2127(3) 0.0638(10) Uani 1 1 d . . .
F423 F -0.3402(4) 0.24127(9) 0.1333(3) 0.0809(13) Uani 1 1 d . . .
F521 F 0.4714(4) 0.22273(9) 0.2692(4) 0.0883(15) Uani 1 1 d . . .
F523 F 0.4796(5) 0.23163(10) 0.4272(4) 0.0903(14) Uani 1 1 d . . .
F524 F 0.6817(4) 0.23944(9) 0.3636(3) 0.0756(12) Uani 1 1 d . . .
F621 F 0.1973(4) 0.31184(9) -0.1110(2) 0.0659(11) Uani 1 1 d . . .
F622 F -0.0335(5) 0.30603(9) -0.0905(2) 0.0705(12) Uani 1 1 d . . .
F623 F 0.0278(4) 0.34944(7) -0.17077(19) 0.0423(7) Uani 1 1 d . . .
O41 O 0.0038(4) 0.28460(8) 0.2229(2) 0.0321(7) Uani 1 1 d . . .
O44 O -0.0819(4) 0.35379(8) 0.2179(2) 0.0354(8) Uani 1 1 d . . .
O51 O 0.3462(4) 0.28520(8) 0.2710(2) 0.0345(8) Uani 1 1 d . . .
O54 O 0.4151(4) 0.35369(8) 0.3304(2) 0.0316(7) Uani 1 1 d . . .
O61 O 0.1567(4) 0.32702(8) 0.0845(2) 0.0313(7) Uani 1 1 d . . .
O64 O 0.1858(4) 0.38859(8) 0.1904(2) 0.0317(7) Uani 1 1 d . . .
O71 O 0.4299(4) 0.49351(10) 0.8872(3) 0.0477(10) Uani 1 1 d . . .
O81 O 0.6037(5) 0.49235(11) 0.6022(3) 0.0533(11) Uani 1 1 d . . .
O91 O 0.1242(5) 0.51815(10) 0.6078(3) 0.0638(12) Uani 1 1 d . . .
N11 N 0.1934(5) 0.30774(9) 0.4373(3) 0.0271(8) Uani 1 1 d . . .
N21 N 0.1401(4) 0.37537(9) 0.4079(3) 0.0234(8) Uani 1 1 d . . .
N24 N 0.2632(4) 0.42379(9) 0.5515(2) 0.0226(8) Uani 1 1 d . . .
N31 N 0.4692(4) 0.41055(9) 0.7161(3) 0.0248(8) Uani 1 1 d . . .
C12 C 0.2136(5) 0.32825(11) 0.5206(3) 0.0242(9) Uani 1 1 d . . .
C13 C 0.2072(5) 0.31588(11) 0.6166(3) 0.0271(10) Uani 1 1 d . . .
H13A H 0.2147 0.3312 0.6725 0.033 Uiso 1 1 calc R . .
C14 C 0.1900(6) 0.28118(12) 0.6299(4) 0.0368(12) Uani 1 1 d . . .
H14A H 0.1843 0.2722 0.6950 0.044 Uiso 1 1 calc R . .
C15 C 0.1811(7) 0.25949(12) 0.5475(4) 0.0442(14) Uani 1 1 d . . .
H15A H 0.1765 0.2352 0.5555 0.053 Uiso 1 1 calc R . .
C16 C 0.1791(6) 0.27389(12) 0.4530(4) 0.0380(13) Uani 1 1 d . . .
H16A H 0.1669 0.2590 0.3959 0.046 Uiso 1 1 calc R . .
C22 C 0.2233(5) 0.36542(11) 0.4992(3) 0.0226(9) Uani 1 1 d . . .
C23 C 0.3007(5) 0.38992(10) 0.5670(3) 0.0205(9) Uani 1 1 d . . .
C25 C 0.1667(5) 0.43290(11) 0.4660(3) 0.0264(10) Uani 1 1 d . . .
H25A H 0.1344 0.4562 0.4562 0.032 Uiso 1 1 calc R . .
C26 C 0.1133(5) 0.40868(11) 0.3916(3) 0.0261(10) Uani 1 1 d . . .
H26A H 0.0565 0.4161 0.3276 0.031 Uiso 1 1 calc R . .
C32 C 0.4307(5) 0.38333(11) 0.6523(3) 0.0227(9) Uani 1 1 d . . .
C33 C 0.5204(5) 0.35359(11) 0.6633(3) 0.0270(10) Uani 1 1 d . . .
H33A H 0.4961 0.3352 0.6160 0.032 Uiso 1 1 calc R . .
C34 C 0.6447(5) 0.35082(12) 0.7431(4) 0.0335(11) Uani 1 1 d . . .
H34A H 0.7054 0.3305 0.7520 0.040 Uiso 1 1 calc R . .
C35 C 0.6798(6) 0.37801(13) 0.8099(4) 0.0383(12) Uani 1 1 d . . .
H35A H 0.7635 0.3765 0.8661 0.046 Uiso 1 1 calc R . .
C36 C 0.5913(6) 0.40747(13) 0.7939(3) 0.0330(11) Uani 1 1 d . . .
H36A H 0.6172 0.4263 0.8391 0.040 Uiso 1 1 calc R . .
C41 C -0.1339(6) 0.28224(12) 0.1739(3) 0.0333(11) Uani 1 1 d . . .
C42 C -0.1863(7) 0.24541(14) 0.1443(5) 0.0528(16) Uani 1 1 d . . .
C43 C -0.2379(6) 0.30787(13) 0.1421(4) 0.0385(12) Uani 1 1 d . . .
H43A H -0.3365 0.3017 0.1042 0.046 Uiso 1 1 calc R . .
C44 C -0.2056(6) 0.34326(12) 0.1628(4) 0.0330(11) Uani 1 1 d . . .
C45 C -0.3180(5) 0.36911(12) 0.1163(4) 0.0326(11) Uani 1 1 d . . .
C47 C -0.4406(7) 0.42427(14) 0.0612(4) 0.0491(14) Uani 1 1 d . . .
H47 H -0.4713 0.4476 0.0494 0.059 Uiso 1 1 calc R . .
C48 C -0.5189(6) 0.39761(15) 0.0138(5) 0.0464(14) Uani 1 1 d . . .
H48A H -0.6114 0.4000 -0.0354 0.056 Uiso 1 1 calc R . .
C49 C -0.4505(6) 0.36582(14) 0.0442(4) 0.0382(12) Uani 1 1 d . . .
H49A H -0.4913 0.3443 0.0177 0.046 Uiso 1 1 calc R . .
C51 C 0.4788(6) 0.28130(13) 0.3255(4) 0.0378(12) Uani 1 1 d . . .
C52 C 0.5287(7) 0.24338(17) 0.3445(6) 0.0611(19) Uani 1 1 d . . .
C53 C 0.5793(6) 0.30571(13) 0.3745(4) 0.0392(12) Uani 1 1 d . . .
H53A H 0.6783 0.2985 0.4092 0.047 Uiso 1 1 calc R . .
C54 C 0.5418(6) 0.34092(12) 0.3754(3) 0.0301(10) Uani 1 1 d . . .
C55 C 0.6530(6) 0.36453(12) 0.4372(4) 0.0322(11) Uani 1 1 d . . .
C57 C 0.7721(7) 0.41458(17) 0.5291(5) 0.0562(18) Uani 1 1 d . . .
H57 H 0.7997 0.4367 0.5568 0.067 Uiso 1 1 calc R . .
C58 C 0.8554(7) 0.38634(18) 0.5569(5) 0.0540(16) Uani 1 1 d . . .
H58A H 0.9475 0.3868 0.6071 0.065 Uiso 1 1 calc R . .
C59 C 0.7979(4) 0.35578(11) 0.5069(3) 0.0202(9) Uani 1 1 d . . .
H59 H 0.8441 0.3336 0.5164 0.024 Uiso 1 1 calc R . .
C61 C 0.1160(5) 0.34786(11) 0.0108(3) 0.0250(9) Uani 1 1 d . . .
C62 C 0.0779(6) 0.32921(12) -0.0913(3) 0.0357(12) Uani 1 1 d . . .
C63 C 0.1078(5) 0.38312(11) 0.0121(3) 0.0266(10) Uani 1 1 d . . .
H63A H 0.0708 0.3951 -0.0497 0.032 Uiso 1 1 calc R . .
C64 C 0.1534(5) 0.40215(11) 0.1038(3) 0.0263(10) Uani 1 1 d . . .
C65 C 0.1654(5) 0.43961(11) 0.0976(3) 0.0270(10) Uani 1 1 d . . .
C67 C 0.1988(7) 0.50081(13) 0.1449(4) 0.0458(14) Uani 1 1 d . . .
H67 H 0.2113 0.5228 0.1767 0.055 Uiso 1 1 calc R . .
C68 C 0.1803(6) 0.49592(12) 0.0445(4) 0.0348(11) Uani 1 1 d . . .
H68A H 0.1802 0.5141 -0.0029 0.042 Uiso 1 1 calc R . .
C69 C 0.1612(5) 0.46103(12) 0.0162(4) 0.0319(11) Uani 1 1 d . . .
H69A H 0.1468 0.4532 -0.0521 0.038 Uiso 1 1 calc R . .
C71 C 0.3982(6) 0.48070(12) 0.8090(4) 0.0322(11) Uani 1 1 d . . .
C81 C 0.5045(6) 0.47878(12) 0.6288(3) 0.0290(10) Uani 1 1 d . . .
C91 C 0.2047(6) 0.49564(13) 0.6370(4) 0.0370(12) Uani 1 1 d . . .
S46 S -0.27874(18) 0.41171(4) 0.14558(12) 0.0535(4) Uani 1 1 d . . .
S56 S 0.6125(2) 0.40705(4) 0.43972(13) 0.0555(4) Uani 1 1 d . . .
S66 S 0.1973(2) 0.46304(3) 0.20901(10) 0.0554(4) Uani 1 1 d . . .

loop_
_atom_site_aniso_label
_atom_site_aniso_U_11
_atom_site_aniso_U_22
_atom_site_aniso_U_33
_atom_site_aniso_U_23
_atom_site_aniso_U_13
_atom_site_aniso_U_12
Gd1 0.03393(13) 0.01815(11) 0.01610(10) -0.00167(8) -0.00199(9) -0.00091(9)
Re1 0.03493(11) 0.01699(9) 0.02070(9) -0.00320(7) -0.00203(7) -0.00038(7)
Cl1 0.0445(8) 0.0458(8) 0.0307(6) -0.0090(5) 0.0071(5) -0.0136(6)
F421 0.094(3) 0.042(2) 0.060(2) -0.0148(18) -0.025(2) -0.0069(19)
F422 0.060(2) 0.0344(18) 0.086(3) 0.0260(17) -0.0151(19) -0.0127(16)
F423 0.049(2) 0.043(2) 0.133(4) 0.021(2) -0.026(2) -0.0224(17)
F521 0.061(2) 0.048(2) 0.133(4) -0.049(2) -0.037(2) 0.0201(18)
F523 0.107(4) 0.041(2) 0.120(4) 0.022(2) 0.016(3) 0.021(2)
F524 0.050(2) 0.055(2) 0.105(3) -0.034(2) -0.026(2) 0.0239(17)
F621 0.084(3) 0.075(3) 0.0351(18) -0.0168(17) 0.0026(18) 0.043(2)
F622 0.108(3) 0.061(2) 0.0364(18) -0.0097(16) 0.0004(19) -0.049(2)
F623 0.067(2) 0.0341(16) 0.0204(13) 0.0000(12) -0.0049(13) 0.0055(14)
O41 0.040(2) 0.0250(17) 0.0277(17) 0.0014(13) -0.0031(15) -0.0029(14)
O44 0.037(2) 0.0277(18) 0.0360(19) -0.0061(14) -0.0052(15) 0.0011(14)
O51 0.038(2) 0.0301(19) 0.0315(17) -0.0140(14) -0.0039(15) 0.0043(15)
O54 0.0346(19) 0.0266(18) 0.0314(18) -0.0028(14) 0.0008(15) -0.0030(14)
O61 0.050(2) 0.0193(16) 0.0223(16) 0.0013(12) 0.0020(15) 0.0014(14)
O64 0.050(2) 0.0207(16) 0.0228(16) -0.0002(13) 0.0033(15) -0.0045(14)
O71 0.058(3) 0.047(2) 0.035(2) -0.0207(18) 0.0036(18) -0.0097(19)
O81 0.055(3) 0.059(3) 0.043(2) -0.0007(19) 0.005(2) -0.018(2)
O91 0.065(3) 0.037(2) 0.079(3) 0.000(2) -0.012(2) 0.019(2)
N11 0.042(2) 0.0168(19) 0.0210(19) -0.0024(14) 0.0014(17) -0.0002(16)
N21 0.031(2) 0.0196(19) 0.0182(17) -0.0024(14) 0.0004(15) -0.0007(15)
N24 0.032(2) 0.0185(18) 0.0164(17) -0.0019(14) 0.0019(15) 0.0012(15)
N31 0.032(2) 0.023(2) 0.0179(17) 0.0009(14) -0.0013(15) -0.0019(15)
C12 0.027(2) 0.024(2) 0.019(2) 0.0008(17) -0.0015(18) 0.0010(18)
C13 0.037(3) 0.021(2) 0.022(2) 0.0000(18) 0.0021(19) -0.0042(19)
C14 0.050(3) 0.031(3) 0.026(2) 0.007(2) -0.001(2) -0.005(2)
C15 0.079(4) 0.017(2) 0.035(3) 0.004(2) 0.005(3) -0.004(2)
C16 0.068(4) 0.018(2) 0.024(2) 0.0015(19) 0.000(2) -0.006(2)
C22 0.028(2) 0.023(2) 0.016(2) -0.0012(16) 0.0007(17) -0.0018(18)
C23 0.026(2) 0.019(2) 0.016(2) -0.0014(16) 0.0038(17) 0.0035(17)
C25 0.034(3) 0.021(2) 0.022(2) 0.0000(17) 0.0004(19) 0.0030(19)
C26 0.033(3) 0.022(2) 0.021(2) -0.0003(17) -0.0023(19) 0.0059(18)
C32 0.029(2) 0.022(2) 0.016(2) 0.0011(16) 0.0010(17) -0.0009(18)
C33 0.027(2) 0.025(2) 0.029(2) -0.0041(19) 0.0037(19) -0.0005(19)
C34 0.030(3) 0.027(3) 0.040(3) 0.001(2) -0.001(2) 0.004(2)
C35 0.031(3) 0.041(3) 0.035(3) 0.002(2) -0.011(2) 0.004(2)
C36 0.036(3) 0.033(3) 0.025(2) 0.000(2) -0.006(2) -0.004(2)
C41 0.037(3) 0.029(3) 0.029(2) 0.004(2) -0.004(2) -0.006(2)
C42 0.051(4) 0.025(3) 0.070(4) 0.006(3) -0.020(3) -0.005(2)
C43 0.033(3) 0.032(3) 0.044(3) 0.003(2) -0.007(2) -0.008(2)
C44 0.038(3) 0.030(3) 0.030(3) 0.001(2) 0.002(2) 0.001(2)
C45 0.029(3) 0.026(3) 0.042(3) -0.002(2) 0.004(2) 0.002(2)
C47 0.048(3) 0.033(3) 0.064(4) -0.002(3) 0.005(3) 0.010(3)
C48 0.030(3) 0.050(4) 0.059(4) 0.012(3) 0.006(3) 0.009(2)
C49 0.030(3) 0.037(3) 0.047(3) 0.001(2) 0.006(2) 0.003(2)
C51 0.041(3) 0.032(3) 0.037(3) -0.016(2) -0.002(2) 0.009(2)
C52 0.050(4) 0.045(4) 0.079(5) -0.025(3) -0.012(3) 0.016(3)
C53 0.031(3) 0.041(3) 0.042(3) -0.008(2) -0.002(2) 0.003(2)
C54 0.032(3) 0.036(3) 0.022(2) -0.0053(19) 0.006(2) -0.007(2)
C55 0.034(3) 0.033(3) 0.034(3) -0.008(2) 0.016(2) -0.009(2)
C57 0.063(4) 0.054(4) 0.060(4) -0.027(3) 0.031(3) -0.038(3)
C58 0.034(3) 0.076(5) 0.052(4) -0.016(3) 0.009(3) -0.014(3)
C59 0.0094(19) 0.034(2) 0.017(2) -0.0105(17) 0.0026(15) -0.0092(17)
C61 0.026(2) 0.026(2) 0.022(2) -0.0024(18) 0.0028(18) -0.0004(18)
C62 0.055(3) 0.030(3) 0.020(2) 0.0010(19) 0.000(2) 0.006(2)
C63 0.028(2) 0.027(2) 0.023(2) 0.0008(18) 0.0017(19) -0.0002(19)
C64 0.030(3) 0.024(2) 0.024(2) 0.0014(18) 0.0030(19) 0.0014(19)
C65 0.036(3) 0.019(2) 0.025(2) -0.0032(17) 0.004(2) -0.0025(19)
C67 0.068(4) 0.019(3) 0.047(3) -0.004(2) 0.005(3) -0.015(2)
C68 0.037(3) 0.022(2) 0.044(3) 0.007(2) 0.007(2) -0.002(2)
C69 0.033(3) 0.030(3) 0.033(3) 0.002(2) 0.007(2) 0.003(2)
C71 0.039(3) 0.025(3) 0.032(3) -0.005(2) 0.004(2) 0.001(2)
C81 0.035(3) 0.025(2) 0.023(2) 0.0024(18) -0.004(2) -0.011(2)
C91 0.045(3) 0.027(3) 0.034(3) -0.007(2) -0.003(2) -0.001(2)
S46 0.0543(9) 0.0326(8) 0.0653(10) -0.0099(7) -0.0086(8) 0.0059(6)
S56 0.0631(10) 0.0448(9) 0.0587(9) -0.0087(7) 0.0125(8) -0.0126(7)
S66 0.1063(14) 0.0266(7) 0.0322(7) -0.0060(6) 0.0110(8) -0.0228(8)

loop_
_atom_type_symbol
_atom_type_description
_atom_type_scat_dispersion_real
_atom_type_scat_dispersion_imag
_atom_type_scat_source
C C 0.0033 0.0016 'International Tables Vol C Tables 4.2.6.8 and 6.1.1.4'
H H 0.0000 0.0000 'International Tables Vol C Tables 4.2.6.8 and 6.1.1.4'
N N 0.0061 0.0033 'International Tables Vol C Tables 4.2.6.8 and 6.1.1.4'
O O 0.0106 0.0060 'International Tables Vol C Tables 4.2.6.8 and 6.1.1.4'
F F 0.0171 0.0103 'International Tables Vol C Tables 4.2.6.8 and 6.1.1.4'
S S 0.1246 0.1234 'International Tables Vol C Tables 4.2.6.8 and 6.1.1.4'
Cl Cl 0.1484 0.1585 'International Tables Vol C Tables 4.2.6.8 and 6.1.1.4'
Gd Gd -0.1653 3.9035 'International Tables Vol C Tables 4.2.6.8 and 6.1.1.4'
Re Re -1.0185 7.2310 'International Tables Vol C Tables 4.2.6.8 and 6.1.1.4'

loop_
_geom_angle_atom_site_label_1
_geom_angle_atom_site_label_2
_geom_angle_atom_site_label_3
_geom_angle
_geom_angle_site_symmetry_1
_geom_angle_site_symmetry_3
_geom_angle_publ_flag
O61 Gd1 O44 86.81(12) . . ?
O61 Gd1 O54 108.31(12) . . ?
O44 Gd1 O54 136.75(11) . . ?
O61 Gd1 O41 79.92(11) . . ?
O44 Gd1 O41 72.77(11) . . ?
O54 Gd1 O41 148.28(11) . . ?
O61 Gd1 O64 72.44(10) . . ?
O44 Gd1 O64 73.15(12) . . ?
O54 Gd1 O64 73.50(11) . . ?
O41 Gd1 O64 136.80(11) . . ?
O61 Gd1 O51 85.07(11) . . ?
O44 Gd1 O51 150.22(11) . . ?
O54 Gd1 O51 72.83(11) . . ?
O41 Gd1 O51 77.61(12) . . ?
O64 Gd1 O51 130.53(12) . . ?
O61 Gd1 N11 152.96(11) . . ?
O44 Gd1 N11 103.97(13) . . ?
O54 Gd1 N11 80.92(12) . . ?
O41 Gd1 N11 79.80(11) . . ?
O64 Gd1 N11 134.24(11) . . ?
O51 Gd1 N11 73.24(12) . . ?
O61 Gd1 N21 145.15(10) . . ?
O44 Gd1 N21 73.50(11) . . ?
O54 Gd1 N21 71.60(11) . . ?
O41 Gd1 N21 119.22(11) . . ?
O64 Gd1 N21 74.42(11) . . ?
O51 Gd1 N21 125.60(11) . . ?
N11 Gd1 N21 61.62(11) . . ?
C91 Re1 C71 87.6(2) . . ?
C91 Re1 C81 91.5(2) . . ?
C71 Re1 C81 91.5(2) . . ?
C91 Re1 N31 172.62(17) . . ?
C71 Re1 N31 99.09(17) . . ?
C81 Re1 N31 91.54(17) . . ?
C91 Re1 N24 98.43(17) . . ?
C71 Re1 N24 170.25(17) . . ?
C81 Re1 N24 96.04(16) . . ?
N31 Re1 N24 74.55(13) . . ?
C91 Re1 Cl1 93.08(17) . . ?
C71 Re1 Cl1 89.24(15) . . ?
C81 Re1 Cl1 175.41(15) . . ?
N31 Re1 Cl1 83.88(10) . . ?
N24 Re1 Cl1 82.79(10) . . ?
C41 O41 Gd1 131.2(3) . . ?
C44 O44 Gd1 134.0(3) . . ?
C51 O51 Gd1 130.8(3) . . ?
C54 O54 Gd1 136.0(3) . . ?
C61 O61 Gd1 132.4(3) . . ?
C64 O64 Gd1 135.6(3) . . ?
C16 N11 C12 116.6(4) . . ?
C16 N11 Gd1 121.3(3) . . ?
C12 N11 Gd1 122.0(3) . . ?
C26 N21 C22 118.4(4) . . ?
C26 N21 Gd1 121.8(3) . . ?
C22 N21 Gd1 112.7(3) . . ?
C25 N24 C23 118.8(4) . . ?
C25 N24 Re1 124.8(3) . . ?
C23 N24 Re1 115.6(3) . . ?
C36 N31 C32 118.7(4) . . ?
C36 N31 Re1 123.8(3) . . ?
C32 N31 Re1 117.4(3) . . ?
N11 C12 C13 122.6(4) . . ?
N11 C12 C22 114.7(4) . . ?
C13 C12 C22 122.3(4) . . ?
C14 C13 C12 119.2(4) . . ?
C14 C13 H13A 120.4 . . ?
C12 C13 H13A 120.4 . . ?
C13 C14 C15 119.1(4) . . ?
C13 C14 H14A 120.5 . . ?
C15 C14 H14A 120.5 . . ?
C14 C15 C16 118.4(4) . . ?
C14 C15 H15A 120.8 . . ?
C16 C15 H15A 120.8 . . ?
N11 C16 C15 123.8(4) . . ?
N11 C16 H16A 118.1 . . ?
C15 C16 H16A 118.1 . . ?
N21 C22 C23 120.2(4) . . ?
N21 C22 C12 114.3(4) . . ?
C23 C22 C12 125.3(4) . . ?
N24 C23 C22 119.0(4) . . ?
N24 C23 C32 114.5(4) . . ?
C22 C23 C32 126.4(4) . . ?
N24 C25 C26 120.6(4) . . ?
N24 C25 H25A 119.7 . . ?
C26 C25 H25A 119.7 . . ?
N21 C26 C25 121.3(4) . . ?
N21 C26 H26A 119.4 . . ?
C25 C26 H26A 119.4 . . ?
N31 C32 C33 120.7(4) . . ?
N31 C32 C23 114.4(4) . . ?
C33 C32 C23 124.6(4) . . ?
C34 C33 C32 119.9(4) . . ?
C34 C33 H33A 120.1 . . ?
C32 C33 H33A 120.1 . . ?
C35 C34 C33 119.1(4) . . ?
C35 C34 H34A 120.4 . . ?
C33 C34 H34A 120.4 . . ?
C36 C35 C34 119.0(4) . . ?
C36 C35 H35A 120.5 . . ?
C34 C35 H35A 120.5 . . ?
N31 C36 C35 122.5(4) . . ?
N31 C36 H36A 118.7 . . ?
C35 C36 H36A 118.7 . . ?
O41 C41 C43 129.0(5) . . ?
O41 C41 C42 114.4(4) . . ?
C43 C41 C42 116.6(4) . . ?
F422 C42 F421 106.9(5) . . ?
F422 C42 F423 106.5(5) . . ?
F421 C42 F423 106.9(5) . . ?
F422 C42 C41 112.5(5) . . ?
F421 C42 C41 110.9(5) . . ?
F423 C42 C41 112.8(5) . . ?
C41 C43 C44 123.1(5) . . ?
C41 C43 H43A 118.4 . . ?
C44 C43 H43A 118.4 . . ?
O44 C44 C43 123.1(4) . . ?
O44 C44 C45 117.8(4) . . ?
C43 C44 C45 119.1(4) . . ?
C49 C45 C44 130.7(5) . . ?
C49 C45 S46 110.9(4) . . ?
C44 C45 S46 118.2(4) . . ?
C48 C47 S46 112.5(4) . . ?
C48 C47 H47 123.8 . . ?
S46 C47 H47 123.8 . . ?
C47 C48 C49 113.0(5) . . ?
C47 C48 H48A 123.5 . . ?
C49 C48 H48A 123.5 . . ?
C45 C49 C48 112.6(5) . . ?
C45 C49 H49A 123.7 . . ?
C48 C49 H49A 123.7 . . ?
O51 C51 C53 129.3(5) . . ?
O51 C51 C52 114.4(4) . . ?
C53 C51 C52 116.2(5) . . ?
F521 C52 F524 107.6(5) . . ?
F521 C52 F523 106.7(6) . . ?
F524 C52 F523 106.3(6) . . ?
F521 C52 C51 113.7(5) . . ?
F524 C52 C51 112.8(5) . . ?
F523 C52 C51 109.3(5) . . ?
C51 C53 C54 122.8(5) . . ?
C51 C53 H53A 118.6 . . ?
C54 C53 H53A 118.6 . . ?
O54 C54 C53 124.4(4) . . ?
O54 C54 C55 117.1(4) . . ?
C53 C54 C55 118.4(4) . . ?
C59 C55 C54 128.0(4) . . ?
C59 C55 S56 112.0(3) . . ?
C54 C55 S56 119.8(4) . . ?
C58 C57 S56 113.3(4) . . ?
C58 C57 H57 123.3 . . ?
S56 C57 H57 123.3 . . ?
C57 C58 C59 115.6(5) . . ?
C57 C58 H58A 122.2 . . ?
C59 C58 H58A 122.2 . . ?
C58 C59 C55 107.3(5) . . ?
C58 C59 H59 126.4 . . ?
C55 C59 H59 126.4 . . ?
O61 C61 C63 129.3(4) . . ?
O61 C61 C62 111.9(4) . . ?
C63 C61 C62 118.8(4) . . ?
F621 C62 F623 107.3(4) . . ?
F621 C62 F622 106.1(4) . . ?
F623 C62 F622 105.9(4) . . ?
F621 C62 C61 112.0(4) . . ?
F623 C62 C61 114.8(4) . . ?
F622 C62 C61 110.3(4) . . ?
C61 C63 C64 121.5(4) . . ?
C61 C63 H63A 119.3 . . ?
C64 C63 H63A 119.3 . . ?
O64 C64 C63 123.7(4) . . ?
O64 C64 C65 117.6(4) . . ?
C63 C64 C65 118.6(4) . . ?
C69 C65 C64 131.3(4) . . ?
C69 C65 S66 110.1(3) . . ?
C64 C65 S66 118.5(3) . . ?
C68 C67 S66 112.0(4) . . ?
C68 C67 H67 124.0 . . ?
S66 C67 H67 124.0 . . ?
C67 C68 C69 113.1(4) . . ?
C67 C68 H68A 123.5 . . ?
C69 C68 H68A 123.5 . . ?
C65 C69 C68 112.8(4) . . ?
C65 C69 H69A 123.6 . . ?
C68 C69 H69A 123.6 . . ?
O71 C71 Re1 176.9(5) . . ?
O81 C81 Re1 176.7(4) . . ?
O91 C91 Re1 178.0(5) . . ?
C47 S46 C45 91.0(3) . . ?
C57 S56 C55 91.8(3) . . ?
C67 S66 C65 91.9(2) . . ?

loop_
_geom_bond_atom_site_label_1
_geom_bond_atom_site_label_2
_geom_bond_distance
_geom_bond_site_symmetry_2
_geom_bond_publ_flag
Gd1 O61 2.306(3) . ?
Gd1 O44 2.345(3) . ?
Gd1 O54 2.347(3) . ?
Gd1 O41 2.357(3) . ?
Gd1 O64 2.377(3) . ?
Gd1 O51 2.386(3) . ?
Gd1 N11 2.564(4) . ?
Gd1 N21 2.674(3) . ?
Re1 C91 1.916(5) . ?
Re1 C71 1.920(5) . ?
Re1 C81 1.932(5) . ?
Re1 N31 2.162(4) . ?
Re1 N24 2.171(3) . ?
Re1 Cl1 2.4620(15) . ?
F421 C42 1.336(7) . ?
F422 C42 1.331(6) . ?
F423 C42 1.350(7) . ?
F521 C52 1.311(7) . ?
F523 C52 1.347(8) . ?
F524 C52 1.337(7) . ?
F621 C62 1.323(6) . ?
F622 C62 1.337(6) . ?
F623 C62 1.328(5) . ?
O41 C41 1.269(5) . ?
O44 C44 1.263(6) . ?
O51 C51 1.264(6) . ?
O54 C54 1.265(6) . ?
O61 C61 1.273(5) . ?
O64 C64 1.256(5) . ?
O71 C71 1.145(5) . ?
O81 C81 1.139(6) . ?
O91 C91 1.147(6) . ?
N11 C16 1.341(6) . ?
N11 C12 1.356(5) . ?
N21 C26 1.326(5) . ?
N21 C22 1.356(5) . ?
N24 C25 1.336(5) . ?
N24 C23 1.363(5) . ?
N31 C36 1.352(5) . ?
N31 C32 1.361(5) . ?
C12 C13 1.385(6) . ?
C12 C22 1.478(6) . ?
C13 C14 1.372(6) . ?
C13 H13A 0.9500 . ?
C14 C15 1.379(7) . ?
C14 H14A 0.9500 . ?
C15 C16 1.382(7) . ?
C15 H15A 0.9500 . ?
C16 H16A 0.9500 . ?
C22 C23 1.399(6) . ?
C23 C32 1.478(6) . ?
C25 C26 1.386(6) . ?
C25 H25A 0.9500 . ?
C26 H26A 0.9500 . ?
C32 C33 1.393(6) . ?
C33 C34 1.381(6) . ?
C33 H33A 0.9500 . ?
C34 C35 1.380(7) . ?
C34 H34A 0.9500 . ?
C35 C36 1.379(7) . ?
C35 H35A 0.9500 . ?
C36 H36A 0.9500 . ?
C41 C43 1.367(7) . ?
C41 C42 1.532(7) . ?
C43 C44 1.420(7) . ?
C43 H43A 0.9500 . ?
C44 C45 1.464(7) . ?
C45 C49 1.372(7) . ?
C45 S46 1.720(5) . ?
C47 C48 1.335(8) . ?
C47 S46 1.714(6) . ?
C47 H47 0.9500 . ?
C48 C49 1.400(7) . ?
C48 H48A 0.9500 . ?
C49 H49A 0.9500 . ?
C51 C53 1.376(7) . ?
C51 C52 1.544(8) . ?
C53 C54 1.408(7) . ?
C53 H53A 0.9500 . ?
C54 C55 1.476(6) . ?
C55 C59 1.471(6) . ?
C55 S56 1.692(5) . ?
C57 C58 1.334(9) . ?
C57 S56 1.690(6) . ?
C57 H57 0.9500 . ?
C58 C59 1.408(7) . ?
C58 H58A 0.9500 . ?
C59 H59 0.9500 . ?
C61 C63 1.372(6) . ?
C61 C62 1.527(6) . ?
C63 C64 1.424(6) . ?
C63 H63A 0.9500 . ?
C64 C65 1.462(6) . ?
C65 C69 1.366(6) . ?
C65 S66 1.724(4) . ?
C67 C68 1.338(7) . ?
C67 S66 1.701(5) . ?
C67 H67 0.9500 . ?
C68 C69 1.409(6) . ?
C68 H68A 0.9500 . ?
C69 H69A 0.9500 . ?

loop_
_geom_torsion_atom_site_label_1
_geom_torsion_atom_site_label_2
_geom_torsion_atom_site_label_3
_geom_torsion_atom_site_label_4
_geom_torsion
_geom_torsion_site_symmetry_1
_geom_torsion_site_symmetry_2
_geom_torsion_site_symmetry_3
_geom_torsion_site_symmetry_4
_geom_torsion_publ_flag
O61 Gd1 O41 C41 -68.8(4) . . . . ?
O44 Gd1 O41 C41 21.0(4) . . . . ?
O54 Gd1 O41 C41 -177.4(4) . . . . ?
O64 Gd1 O41 C41 -18.4(5) . . . . ?
O51 Gd1 O41 C41 -155.9(4) . . . . ?
N11 Gd1 O41 C41 129.2(4) . . . . ?
N21 Gd1 O41 C41 80.0(4) . . . . ?
O61 Gd1 O44 C44 51.4(4) . . . . ?
O54 Gd1 O44 C44 165.0(4) . . . . ?
O41 Gd1 O44 C44 -29.0(4) . . . . ?
O64 Gd1 O44 C44 124.0(4) . . . . ?
O51 Gd1 O44 C44 -22.9(6) . . . . ?
N11 Gd1 O44 C44 -103.5(4) . . . . ?
N21 Gd1 O44 C44 -157.7(5) . . . . ?
O61 Gd1 O51 C51 130.2(5) . . . . ?
O44 Gd1 O51 C51 -155.0(4) . . . . ?
O54 Gd1 O51 C51 19.3(4) . . . . ?
O41 Gd1 O51 C51 -149.0(5) . . . . ?
O64 Gd1 O51 C51 68.4(5) . . . . ?
N11 Gd1 O51 C51 -66.1(4) . . . . ?
N21 Gd1 O51 C51 -31.8(5) . . . . ?
O61 Gd1 O54 C54 -97.5(4) . . . . ?
O44 Gd1 O54 C54 157.1(4) . . . . ?
O41 Gd1 O54 C54 3.2(5) . . . . ?
O64 Gd1 O54 C54 -162.0(4) . . . . ?
O51 Gd1 O54 C54 -18.8(4) . . . . ?
N11 Gd1 O54 C54 56.3(4) . . . . ?
N21 Gd1 O54 C54 119.3(4) . . . . ?
O44 Gd1 O61 C61 49.8(4) . . . . ?
O54 Gd1 O61 C61 -88.8(4) . . . . ?
O41 Gd1 O61 C61 122.9(4) . . . . ?
O64 Gd1 O61 C61 -23.5(4) . . . . ?
O51 Gd1 O61 C61 -158.9(4) . . . . ?
N11 Gd1 O61 C61 164.8(4) . . . . ?
N21 Gd1 O61 C61 -4.9(5) . . . . ?
O61 Gd1 O64 C64 18.1(4) . . . . ?
O44 Gd1 O64 C64 -73.9(4) . . . . ?
O54 Gd1 O64 C64 134.0(5) . . . . ?
O41 Gd1 O64 C64 -34.7(5) . . . . ?
O51 Gd1 O64 C64 85.2(5) . . . . ?
N11 Gd1 O64 C64 -167.2(4) . . . . ?
N21 Gd1 O64 C64 -151.0(5) . . . . ?
O61 Gd1 N11 C16 -11.2(5) . . . . ?
O44 Gd1 N11 C16 100.0(4) . . . . ?
O54 Gd1 N11 C16 -123.9(4) . . . . ?
O41 Gd1 N11 C16 30.8(4) . . . . ?
O64 Gd1 N11 C16 179.9(3) . . . . ?
O51 Gd1 N11 C16 -49.2(4) . . . . ?
N21 Gd1 N11 C16 162.1(4) . . . . ?
O61 Gd1 N11 C12 171.8(3) . . . . ?
O44 Gd1 N11 C12 -77.0(4) . . . . ?
O54 Gd1 N11 C12 59.1(3) . . . . ?
O41 Gd1 N11 C12 -146.2(4) . . . . ?
O64 Gd1 N11 C12 2.9(4) . . . . ?
O51 Gd1 N11 C12 133.8(4) . . . . ?
N21 Gd1 N11 C12 -14.9(3) . . . . ?
O61 Gd1 N21 C26 -5.1(4) . . . . ?
O44 Gd1 N21 C26 -63.3(3) . . . . ?
O54 Gd1 N21 C26 90.7(3) . . . . ?
O41 Gd1 N21 C26 -122.0(3) . . . . ?
O64 Gd1 N21 C26 13.3(3) . . . . ?
O51 Gd1 N21 C26 142.4(3) . . . . ?
N11 Gd1 N21 C26 -179.8(4) . . . . ?
O61 Gd1 N21 C22 -155.0(3) . . . . ?
O44 Gd1 N21 C22 146.8(3) . . . . ?
O54 Gd1 N21 C22 -59.2(3) . . . . ?
O41 Gd1 N21 C22 88.1(3) . . . . ?
O64 Gd1 N21 C22 -136.6(3) . . . . ?
O51 Gd1 N21 C22 -7.6(3) . . . . ?
N11 Gd1 N21 C22 30.3(3) . . . . ?
C91 Re1 N24 C25 7.9(4) . . . . ?
C71 Re1 N24 C25 135.4(10) . . . . ?
C81 Re1 N24 C25 -84.5(4) . . . . ?
N31 Re1 N24 C25 -174.4(4) . . . . ?
Cl1 Re1 N24 C25 100.0(4) . . . . ?
C91 Re1 N24 C23 -161.9(3) . . . . ?
C71 Re1 N24 C23 -34.4(12) . . . . ?
C81 Re1 N24 C23 105.7(3) . . . . ?
N31 Re1 N24 C23 15.8(3) . . . . ?
Cl1 Re1 N24 C23 -69.8(3) . . . . ?
C91 Re1 N31 C36 -173.4(13) . . . . ?
C71 Re1 N31 C36 -19.2(4) . . . . ?
C81 Re1 N31 C36 72.6(4) . . . . ?
N24 Re1 N31 C36 168.4(4) . . . . ?
Cl1 Re1 N31 C36 -107.4(4) . . . . ?
C91 Re1 N31 C32 10.5(16) . . . . ?
C71 Re1 N31 C32 164.7(3) . . . . ?
C81 Re1 N31 C32 -103.5(3) . . . . ?
N24 Re1 N31 C32 -7.7(3) . . . . ?
Cl1 Re1 N31 C32 76.5(3) . . . . ?
C16 N11 C12 C13 -5.3(7) . . . . ?
Gd1 N11 C12 C13 171.8(3) . . . . ?
C16 N11 C12 C22 -178.0(4) . . . . ?
Gd1 N11 C12 C22 -0.8(5) . . . . ?
N11 C12 C13 C14 4.4(7) . . . . ?
C22 C12 C13 C14 176.5(4) . . . . ?
C12 C13 C14 C15 0.7(8) . . . . ?
C13 C14 C15 C16 -4.5(8) . . . . ?
C12 N11 C16 C15 1.2(8) . . . . ?
Gd1 N11 C16 C15 -175.9(4) . . . . ?
C14 C15 C16 N11 3.6(9) . . . . ?
C26 N21 C22 C23 -10.8(6) . . . . ?
Gd1 N21 C22 C23 140.2(3) . . . . ?
C26 N21 C22 C12 165.0(4) . . . . ?
Gd1 N21 C22 C12 -44.0(4) . . . . ?
N11 C12 C22 N21 31.0(6) . . . . ?
C13 C12 C22 N21 -141.7(4) . . . . ?
N11 C12 C22 C23 -153.4(4) . . . . ?
C13 C12 C22 C23 33.9(7) . . . . ?
C25 N24 C23 C22 -7.5(6) . . . . ?
Re1 N24 C23 C22 163.0(3) . . . . ?
C25 N24 C23 C32 168.2(4) . . . . ?
Re1 N24 C23 C32 -21.4(5) . . . . ?
N21 C22 C23 N24 15.2(6) . . . . ?
C12 C22 C23 N24 -160.1(4) . . . . ?
N21 C22 C23 C32 -159.9(4) . . . . ?
C12 C22 C23 C32 24.8(7) . . . . ?
C23 N24 C25 C26 -4.0(6) . . . . ?
Re1 N24 C25 C26 -173.5(3) . . . . ?
C22 N21 C26 C25 -0.9(7) . . . . ?
Gd1 N21 C26 C25 -149.2(3) . . . . ?
N24 C25 C26 N21 8.6(7) . . . . ?
C36 N31 C32 C33 -3.5(6) . . . . ?
Re1 N31 C32 C33 172.8(3) . . . . ?
C36 N31 C32 C23 -177.1(4) . . . . ?
Re1 N31 C32 C23 -0.8(5) . . . . ?
N24 C23 C32 N31 14.5(5) . . . . ?
C22 C23 C32 N31 -170.2(4) . . . . ?
N24 C23 C32 C33 -158.7(4) . . . . ?
C22 C23 C32 C33 16.6(7) . . . . ?
N31 C32 C33 C34 3.6(7) . . . . ?
C23 C32 C33 C34 176.5(4) . . . . ?
C32 C33 C34 C35 -1.2(7) . . . . ?
C33 C34 C35 C36 -1.3(8) . . . . ?
C32 N31 C36 C35 1.1(7) . . . . ?
Re1 N31 C36 C35 -175.0(4) . . . . ?
C34 C35 C36 N31 1.4(8) . . . . ?
Gd1 O41 C41 C43 -13.7(8) . . . . ?
Gd1 O41 C41 C42 164.1(4) . . . . ?
O41 C41 C42 F422 32.8(7) . . . . ?
C43 C41 C42 F422 -149.2(5) . . . . ?
O41 C41 C42 F421 -86.9(5) . . . . ?
C43 C41 C42 F421 91.2(6) . . . . ?
O41 C41 C42 F423 153.3(5) . . . . ?
C43 C41 C42 F423 -28.6(8) . . . . ?
O41 C41 C43 C44 -1.6(9) . . . . ?
C42 C41 C43 C44 -179.4(5) . . . . ?
Gd1 O44 C44 C43 27.8(7) . . . . ?
Gd1 O44 C44 C45 -150.5(3) . . . . ?
C41 C43 C44 O44 -4.7(8) . . . . ?
C41 C43 C44 C45 173.5(5) . . . . ?
O44 C44 C45 C49 170.7(5) . . . . ?
C43 C44 C45 C49 -7.6(8) . . . . ?
O44 C44 C45 S46 -3.5(6) . . . . ?
C43 C44 C45 S46 178.1(4) . . . . ?
S46 C47 C48 C49 0.0(7) . . . . ?
C44 C45 C49 C48 -174.8(5) . . . . ?
S46 C45 C49 C48 -0.3(6) . . . . ?
C47 C48 C49 C45 0.2(7) . . . . ?
Gd1 O51 C51 C53 -18.4(9) . . . . ?
Gd1 O51 C51 C52 157.3(4) . . . . ?
O51 C51 C52 F521 31.3(8) . . . . ?
C53 C51 C52 F521 -152.5(6) . . . . ?
O51 C51 C52 F524 154.1(5) . . . . ?
C53 C51 C52 F524 -29.6(8) . . . . ?
O51 C51 C52 F523 -87.8(6) . . . . ?
C53 C51 C52 F523 88.4(6) . . . . ?
O51 C51 C53 C54 3.9(9) . . . . ?
C52 C51 C53 C54 -171.6(5) . . . . ?
Gd1 O54 C54 C53 15.1(7) . . . . ?
Gd1 O54 C54 C55 -161.4(3) . . . . ?
C51 C53 C54 O54 -1.4(8) . . . . ?
C51 C53 C54 C55 175.1(5) . . . . ?
O54 C54 C55 C59 171.4(4) . . . . ?
C53 C54 C55 C59 -5.3(7) . . . . ?
O54 C54 C55 S56 -3.6(6) . . . . ?
C53 C54 C55 S56 179.7(4) . . . . ?
S56 C57 C58 C59 0.7(7) . . . . ?
C57 C58 C59 C55 -1.6(7) . . . . ?
C54 C55 C59 C58 -173.6(5) . . . . ?
S56 C55 C59 C58 1.8(5) . . . . ?
Gd1 O61 C61 C63 20.5(7) . . . . ?
Gd1 O61 C61 C62 -161.7(3) . . . . ?
O61 C61 C62 F621 -60.3(6) . . . . ?
C63 C61 C62 F621 117.7(5) . . . . ?
O61 C61 C62 F623 177.0(4) . . . . ?
C63 C61 C62 F623 -4.9(7) . . . . ?
O61 C61 C62 F622 57.6(6) . . . . ?
C63 C61 C62 F622 -124.4(5) . . . . ?
O61 C61 C63 C64 2.6(8) . . . . ?
C62 C61 C63 C64 -175.0(4) . . . . ?
Gd1 O64 C64 C63 -7.6(7) . . . . ?
Gd1 O64 C64 C65 173.2(3) . . . . ?
C61 C63 C64 O64 -9.0(7) . . . . ?
C61 C63 C64 C65 170.3(4) . . . . ?
O64 C64 C65 C69 168.8(5) . . . . ?
C63 C64 C65 C69 -10.5(8) . . . . ?
O64 C64 C65 S66 -8.6(6) . . . . ?
C63 C64 C65 S66 172.1(4) . . . . ?
S66 C67 C68 C69 1.2(6) . . . . ?
C64 C65 C69 C68 -178.8(5) . . . . ?
S66 C65 C69 C68 -1.2(6) . . . . ?
C67 C68 C69 C65 0.1(7) . . . . ?
C91 Re1 C71 O71 105(9) . . . . ?
C81 Re1 C71 O71 -163(9) . . . . ?
N31 Re1 C71 O71 -72(9) . . . . ?
N24 Re1 C71 O71 -23(10) . . . . ?
Cl1 Re1 C71 O71 12(9) . . . . ?
C91 Re1 C81 O81 78(8) . . . . ?
C71 Re1 C81 O81 -10(8) . . . . ?
N31 Re1 C81 O81 -109(8) . . . . ?
N24 Re1 C81 O81 176(100) . . . . ?
Cl1 Re1 C81 O81 -109(8) . . . . ?
C71 Re1 C91 O91 166(15) . . . . ?
C81 Re1 C91 O91 74(15) . . . . ?
N31 Re1 C91 O91 -40(16) . . . . ?
N24 Re1 C91 O91 -22(15) . . . . ?
Cl1 Re1 C91 O91 -105(15) . . . . ?
C48 C47 S46 C45 -0.1(5) . . . . ?
C49 C45 S46 C47 0.2(4) . . . . ?
C44 C45 S46 C47 175.5(4) . . . . ?
C58 C57 S56 C55 0.3(5) . . . . ?
C59 C55 S56 C57 -1.2(4) . . . . ?
C54 C55 S56 C57 174.5(4) . . . . ?
C68 C67 S66 C65 -1.6(5) . . . . ?
C69 C65 S66 C67 1.6(4) . . . . ?
C64 C65 S66 C67 179.5(4) . . . . ?
